data_4130184
loop_
_publ_author_name
'Mo, Zhenbo'
'Rit, Arnab'
'Campos, Jes\'us'
'Kolychev, Eugene L.'
'Aldridge, Simon'

_publ_section_title
;
 Catalytic B-N Dehydrogenation Using Frustrated Lewis Pairs: Evidence for
 a Chain-Growth Coupling Mechanism.
;
_journal_issue 10
_journal_name_full 'Journal of the American Chemical Society'
_journal_page_first 3306
_journal_page_last 3309
_journal_paper_doi 10.1021/jacs.6b01170
_journal_volume 138
_journal_year 2016
_chemical_formula_sum 'C94 H102 B6 F20 N4 O5 P2'
_chemical_formula_weight 1874.59
_space_group_crystal_system monoclinic
_space_group_IT_number 14
_space_group_name_Hall '-P 2yn'
_space_group_name_H-M_alt 'P 1 21/n 1'
_atom_sites_solution_hydrogens mixed
_cell_angle_alpha 90
_cell_angle_beta 106.367(4)
_cell_angle_gamma 90
_cell_formula_units_Z 2
_cell_length_a 10.7616(4)
_cell_length_b 29.2049(10)
_cell_length_c 15.4643(8)
_cell_measurement_reflns_used 7602
_cell_measurement_temperature 150(2)
_cell_measurement_theta_max 73.0977
_cell_measurement_theta_min 3.3382
_cell_volume 4663.3(4)
_computing_cell_refinement 'CrysAlisPro, (Agilent, 2011)'
_computing_data_collection 'SuperNova, (Oxford Diffraction, 2010)'
_computing_data_reduction 'CrysAlisPro, (Agilent, 2011)'
_computing_structure_refinement 'SHELXL-2014/7 (Sheldrick, 2014)'
_computing_structure_solution 'SHELXT 2014/5 (Sheldrick, 2014)'
_diffrn_ambient_temperature 150(2)
_diffrn_measured_fraction_theta_full 0.996
_diffrn_measured_fraction_theta_max 0.996
_diffrn_measurement_device Area
_diffrn_measurement_device_type 'Oxford Diffraction SuperNova'
_diffrn_measurement_method \w
_diffrn_radiation_monochromator graphite
_diffrn_radiation_type 'Cu K\a'
_diffrn_radiation_wavelength 1.54180
_diffrn_reflns_av_R_equivalents 0.0349
_diffrn_reflns_av_unetI/netI 0.0431
_diffrn_reflns_Laue_measured_fraction_full 0.996
_diffrn_reflns_Laue_measured_fraction_max 0.996
_diffrn_reflns_limit_h_max 8
_diffrn_reflns_limit_h_min -12
_diffrn_reflns_limit_k_max 34
_diffrn_reflns_limit_k_min -25
_diffrn_reflns_limit_l_max 18
_diffrn_reflns_limit_l_min -18
_diffrn_reflns_number 18407
_diffrn_reflns_point_group_measured_fraction_full 0.996
_diffrn_reflns_point_group_measured_fraction_max 0.996
_diffrn_reflns_theta_full 66.597
_diffrn_reflns_theta_max 66.597
_diffrn_reflns_theta_min 3.341
_exptl_absorpt_coefficient_mu 1.231
_exptl_absorpt_correction_T_max 1.00000
_exptl_absorpt_correction_T_min 0.69174
_exptl_absorpt_correction_type multi-scan
_exptl_absorpt_process_details 'CrysAlisPro, (Agilent, 2011)'
_exptl_crystal_colour colorless
_exptl_crystal_density_diffrn 1.335
_exptl_crystal_description block
_exptl_crystal_F_000 1948
_exptl_crystal_size_max 0.20
_exptl_crystal_size_mid 0.12
_exptl_crystal_size_min 0.10
_refine_diff_density_max 0.559
_refine_diff_density_min -0.344
_refine_diff_density_rms 0.061
_refine_ls_extinction_method none
_refine_ls_goodness_of_fit_ref 1.081
_refine_ls_hydrogen_treatment constr
_refine_ls_matrix_type full
_refine_ls_number_parameters 596
_refine_ls_number_reflns 8207
_refine_ls_number_restraints 7
_refine_ls_restrained_S_all 1.084
_refine_ls_R_factor_all 0.0890
_refine_ls_R_factor_gt 0.0713
_refine_ls_shift/su_max 0.001
_refine_ls_shift/su_mean 0.000
_refine_ls_structure_factor_coef Fsqd
_refine_ls_weighting_details 'w=1/[\s^2^(Fo^2^)+(0.0660P)^2^+8.0002P] where P=(Fo^2^+2Fc^2^)/3'
_refine_ls_weighting_scheme calc
_refine_ls_wR_factor_gt 0.1768
_refine_ls_wR_factor_ref 0.1870
_reflns_Friedel_coverage 0.000
_reflns_number_gt 6449
_reflns_number_total 8207
_reflns_threshold_expression 'I > 2\s(I)'
_oxford_structure_analysis_title 110zmjc15
_cod_data_source_file ja6b01170_si_002.cif
_cod_data_source_block 2-HBH2NHMeBH2NH2Me
_cod_original_cell_volume 4663.3(3)
_cod_original_sg_symbol_H-M 'P 21/n'
_cod_database_code 4130184
_shelx_space_group_comment
;
The symmetry employed for this shelxl refinement is uniquely defined
by the following loop, which should always be used as a source of
symmetry information in preference to the above space-group names.
They are only intended as comments.
;

loop_
_space_group_symop_operation_xyz
'x, y, z'
'-x+1/2, y+1/2, -z+1/2'
'-x, -y, -z'
'x-1/2, -y-1/2, z-1/2'

loop_
_atom_site_label
_atom_site_type_symbol
_atom_site_fract_x
_atom_site_fract_y
_atom_site_fract_z
_atom_site_U_iso_or_equiv
_atom_site_adp_type
_atom_site_occupancy
_atom_site_site_symmetry_order
_atom_site_calc_flag
_atom_site_refinement_flags_posn
_atom_site_refinement_flags_adp
_atom_site_refinement_flags_occupancy
_atom_site_disorder_assembly
_atom_site_disorder_group
B1 B 0.3065(4) 0.30147(13) 0.2342(3) 0.0330(8) Uani 1 1 d . . . . .
H1 H 0.2323 0.3113 0.2613 0.050 Uiso 1 1 d . . . . .
P1 P 0.13261(7) 0.44188(3) 0.29017(6) 0.0266(2) Uani 1 1 d . . . . .
O1 O 0.38163(19) 0.39587(7) 0.28854(15) 0.0291(5) Uani 1 1 d . . . . .
C6 C 0.4035(3) 0.43973(11) 0.3232(2) 0.0277(7) Uani 1 1 d . . . . .
C1 C 0.2947(3) 0.46590(11) 0.3221(2) 0.0272(7) Uani 1 1 d . . . . .
C2 C 0.3121(3) 0.51130(12) 0.3509(3) 0.0366(8) Uani 1 1 d . . . . .
H2 H 0.2387 0.5299 0.3484 0.044 Uiso 1 1 calc R U . . .
C3 C 0.4349(3) 0.52954(13) 0.3830(3) 0.0444(9) Uani 1 1 d . . . . .
H3 H 0.4461 0.5604 0.4028 0.053 Uiso 1 1 calc R U . . .
C4 C 0.5410(3) 0.50253(13) 0.3860(3) 0.0425(9) Uani 1 1 d . . . . .
H4 H 0.6253 0.5150 0.4094 0.051 Uiso 1 1 calc R U . . .
C5 C 0.5282(3) 0.45745(12) 0.3558(2) 0.0326(7) Uani 1 1 d . . . . .
C7 C 0.6444(3) 0.42824(12) 0.3542(2) 0.0345(8) Uani 1 1 d . . . . .
C8 C 0.7629(3) 0.44047(14) 0.4325(3) 0.0465(10) Uani 1 1 d . . . . .
H8A H 0.7446 0.4338 0.4898 0.070 Uiso 1 1 calc R U . . .
H8B H 0.7824 0.4731 0.4298 0.070 Uiso 1 1 calc R U . . .
H8C H 0.8375 0.4223 0.4281 0.070 Uiso 1 1 calc R U . . .
C9 C 0.6760(4) 0.43631(15) 0.2648(3) 0.0471(9) Uani 1 1 d . . . . .
H9A H 0.7490 0.4168 0.2621 0.071 Uiso 1 1 calc R U . . .
H9B H 0.6991 0.4685 0.2606 0.071 Uiso 1 1 calc R U . . .
H9C H 0.6002 0.4287 0.2146 0.071 Uiso 1 1 calc R U . . .
C10 C 0.6077(3) 0.37822(12) 0.3578(2) 0.0316(7) Uani 1 1 d . . . . .
C11 C 0.7004(3) 0.34469(13) 0.3927(3) 0.0406(9) Uani 1 1 d . . . . .
H11 H 0.7867 0.3535 0.4230 0.049 Uiso 1 1 calc R U . . .
C12 C 0.6685(3) 0.29882(13) 0.3837(3) 0.0429(9) Uani 1 1 d . . . . .
H12 H 0.7305 0.2762 0.4113 0.051 Uiso 1 1 calc R U . . .
C13 C 0.5449(3) 0.28604(13) 0.3339(3) 0.0381(8) Uani 1 1 d . . . . .
H13 H 0.5262 0.2544 0.3241 0.046 Uiso 1 1 calc R U . . .
C14 C 0.4466(3) 0.31769(12) 0.2975(2) 0.0304(7) Uani 1 1 d . . . . .
C15 C 0.4818(3) 0.36347(11) 0.3166(2) 0.0281(7) Uani 1 1 d . . . . .
C16 C 0.0245(3) 0.49004(11) 0.2914(2) 0.0275(7) Uani 1 1 d . . . . .
C17 C -0.0522(3) 0.50925(12) 0.2122(2) 0.0366(8) Uani 1 1 d . . . . .
H17 H -0.0494 0.4973 0.1557 0.044 Uiso 1 1 calc R U . . .
C18 C -0.1334(4) 0.54613(14) 0.2154(3) 0.0455(9) Uani 1 1 d . . . . .
H18 H -0.1866 0.5588 0.1609 0.055 Uiso 1 1 calc R U . . .
C19 C -0.1371(4) 0.56422(13) 0.2962(3) 0.0415(9) Uani 1 1 d . . . . .
H19 H -0.1917 0.5896 0.2977 0.050 Uiso 1 1 calc R U . . .
C20 C -0.0615(4) 0.54563(13) 0.3753(3) 0.0391(8) Uani 1 1 d . . . . .
H20 H -0.0639 0.5583 0.4314 0.047 Uiso 1 1 calc R U . . .
C21 C 0.0183(3) 0.50851(12) 0.3735(2) 0.0328(7) Uani 1 1 d . . . . .
H21 H 0.0691 0.4956 0.4284 0.039 Uiso 1 1 calc R U . . .
C22 C 0.0929(3) 0.42811(11) 0.1717(2) 0.0324(7) Uani 1 1 d . . . . .
C23 C 0.1611(4) 0.44753(13) 0.1174(3) 0.0404(8) Uani 1 1 d . . . . .
H23 H 0.2404 0.4629 0.1442 0.048 Uiso 1 1 calc R U . . .
C24 C 0.1155(4) 0.44487(16) 0.0248(3) 0.0515(10) Uani 1 1 d . . . . .
H24 H 0.1633 0.4583 -0.0117 0.062 Uiso 1 1 calc R U . . .
C25 C 0.0009(5) 0.42278(15) -0.0145(3) 0.0534(11) Uani 1 1 d . . . . .
H25 H -0.0321 0.4218 -0.0783 0.064 Uiso 1 1 calc R U . . .
C26 C -0.0664(4) 0.40193(15) 0.0386(3) 0.0517(11) Uani 1 1 d . . . . .
H26 H -0.1442 0.3858 0.0113 0.062 Uiso 1 1 calc R U . . .
C27 C -0.0210(4) 0.40448(13) 0.1312(3) 0.0411(8) Uani 1 1 d . . . . .
H27 H -0.0676 0.3901 0.1675 0.049 Uiso 1 1 calc R U . . .
C28 C 0.3003(3) 0.24494(12) 0.2315(3) 0.0385(8) Uani 1 1 d . . . . .
C29 C 0.2486(4) 0.21991(14) 0.2880(3) 0.0483(10) Uani 1 1 d . . . . .
C30 C 0.2465(5) 0.17243(16) 0.2902(4) 0.0661(15) Uani 1 1 d . . . . .
C31 C 0.2997(5) 0.14863(15) 0.2332(4) 0.0722(17) Uani 1 1 d . . . . .
C32 C 0.3529(5) 0.17134(16) 0.1751(4) 0.0664(15) Uani 1 1 d . . . . .
C33 C 0.3525(4) 0.21862(14) 0.1751(3) 0.0521(11) Uani 1 1 d . . . . .
C34 C 0.2636(3) 0.31865(12) 0.1297(2) 0.0352(8) Uani 1 1 d . . . . .
C35 C 0.1400(4) 0.30752(13) 0.0771(3) 0.0432(9) Uani 1 1 d . . . . .
C36 C 0.0948(4) 0.31525(15) -0.0134(3) 0.0534(11) Uani 1 1 d . . . . .
C37 C 0.1732(5) 0.33548(16) -0.0570(3) 0.0600(13) Uani 1 1 d . . . . .
C38 C 0.2956(5) 0.34857(16) -0.0092(3) 0.0569(11) Uani 1 1 d . . . . .
C39 C 0.3386(4) 0.33977(14) 0.0822(3) 0.0435(9) Uani 1 1 d . . . . .
C40 C 0.0749(4) 0.32083(14) 0.4328(3) 0.0497(10) Uani 1 1 d . . . . .
H40A H 0.1221 0.2924 0.4536 0.075 Uiso 1 1 calc R U . . .
H40B H -0.0008 0.3142 0.3819 0.075 Uiso 1 1 calc R U . . .
H40C H 0.0466 0.3344 0.4820 0.075 Uiso 1 1 calc R U . . .
C41 C 0.5062(4) 0.32756(16) 0.5616(3) 0.0523(11) Uani 1 1 d . . . . .
H41A H 0.5534 0.3467 0.5294 0.078 Uiso 1 1 calc R U . . .
H41B H 0.5523 0.2985 0.5787 0.078 Uiso 1 1 calc R U . . .
H41C H 0.5000 0.3436 0.6159 0.078 Uiso 1 1 calc R U . . .
F1 F 0.0552(2) 0.28724(8) 0.11548(18) 0.0549(6) Uani 1 1 d . . . . .
F2 F -0.0269(3) 0.30422(11) -0.05935(19) 0.0809(10) Uani 1 1 d . . . . .
F3 F 0.1307(4) 0.34483(12) -0.14648(18) 0.0890(11) Uani 1 1 d . . . . .
F4 F 0.3741(4) 0.37005(12) -0.0509(2) 0.0868(10) Uani 1 1 d . . . . .
F5 F 0.4617(2) 0.35256(10) 0.12428(16) 0.0593(7) Uani 1 1 d . . . . .
F6 F 0.4102(3) 0.23870(10) 0.1183(2) 0.0688(8) Uani 1 1 d . . . . .
F7 F 0.4055(4) 0.14774(11) 0.1200(2) 0.0993(12) Uani 1 1 d . . . . .
F8 F 0.3009(4) 0.10244(9) 0.2370(3) 0.1160(16) Uani 1 1 d . . . . .
F9 F 0.1973(4) 0.15065(11) 0.3496(3) 0.0983(12) Uani 1 1 d . . . . .
F10 F 0.2005(3) 0.24172(9) 0.34917(19) 0.0628(7) Uani 1 1 d . . . . .
B2 B 0.0807(4) 0.39789(14) 0.3700(3) 0.0338(9) Uani 1 1 d . . . . .
H211 H -0.0199 0.3881 0.3296 0.050 Uiso 1 1 d . . . . .
H212 H 0.0778 0.4183 0.4288 0.050 Uiso 1 1 d . . . . .
B3 B 0.2886(4) 0.36416(14) 0.4806(3) 0.0352(9) Uani 1 1 d . . . . .
H311 H 0.2636 0.3757 0.5432 0.050 Uiso 1 1 d . . . . .
H312 H 0.3486 0.3902 0.4569 0.050 Uiso 1 1 d . . . . .
N1 N 0.1619(3) 0.35375(10) 0.4035(2) 0.0333(6) Uani 1 1 d . . . . .
H111 H 0.1921 0.3397 0.3571 0.050 Uiso 1 1 d . . . . .
N2 N 0.3737(3) 0.31828(11) 0.5020(2) 0.0394(7) Uani 1 1 d . . . . .
H213 H 0.3377 0.2937 0.5203 0.050 Uiso 1 1 d . . . . .
H214 H 0.3862 0.3035 0.4470 0.050 Uiso 1 1 d . . . . .
O2 O 0.2621(3) 0.26359(11) 0.6234(2) 0.0660(9) Uani 1 1 d D . . . .
C50 C 0.1935(10) 0.1945(2) 0.5521(6) 0.131(3) Uani 1 1 d D . . . .
H50A H 0.1113 0.2076 0.5161 0.197 Uiso 1 1 calc R U . . .
H50B H 0.1819 0.1618 0.5619 0.197 Uiso 1 1 calc R U . . .
H50C H 0.2593 0.1984 0.5199 0.197 Uiso 1 1 calc R U . . .
C51 C 0.2337(7) 0.2171(2) 0.6356(6) 0.099(2) Uani 1 1 d D . . . .
H51A H 0.3117 0.2018 0.6744 0.118 Uiso 1 1 calc R U . . .
H51B H 0.1643 0.2153 0.6661 0.118 Uiso 1 1 calc R U . . .
C52 C 0.2613(6) 0.2919(2) 0.6993(4) 0.0795(16) Uani 1 1 d D . . . .
H52A H 0.1889 0.2824 0.7230 0.095 Uiso 1 1 calc R U . . .
H52B H 0.2461 0.3241 0.6791 0.095 Uiso 1 1 calc R U . . .
C53 C 0.3806(7) 0.2892(4) 0.7704(5) 0.125(3) Uani 1 1 d D . . . .
H53A H 0.3895 0.2585 0.7971 0.188 Uiso 1 1 calc R U . . .
H53B H 0.3799 0.3120 0.8168 0.188 Uiso 1 1 calc R U . . .
H53C H 0.4536 0.2952 0.7459 0.188 Uiso 1 1 calc R U . . .
O3 O 0.5518(15) 0.5085(6) 1.0203(12) 0.176(6) Uiso 0.5 1 d D . P A -1
C54 C 0.6051(18) 0.4567(6) 0.9368(13) 0.117(5) Uiso 0.5 1 d D . P A -1
H54A H 0.6937 0.4674 0.9442 0.175 Uiso 0.5 1 calc R U P A -1
H54B H 0.5760 0.4386 0.8814 0.175 Uiso 0.5 1 calc R U P A -1
H54C H 0.6028 0.4377 0.9886 0.175 Uiso 0.5 1 calc R U P A -1
C55 C 0.525(4) 0.4937(13) 0.9317(17) 0.30(2) Uiso 0.5 1 d D . P A -1
H55A H 0.4326 0.4846 0.9080 0.355 Uiso 0.5 1 calc R U P A -1
H55B H 0.5441 0.5179 0.8926 0.355 Uiso 0.5 1 calc R U P A -1
C56 C 0.438(3) 0.5300(15) 1.0399(17) 0.232(16) Uiso 0.5 1 d D . P A -1
H56A H 0.3640 0.5083 1.0219 0.278 Uiso 0.5 1 calc R U P A -1
H56B H 0.4135 0.5576 1.0015 0.278 Uiso 0.5 1 calc R U P A -1
C57 C 0.4538(14) 0.5440(5) 1.1367(9) 0.095(4) Uiso 0.5 1 d D . P A -1
H57A H 0.4643 0.5166 1.1747 0.143 Uiso 0.5 1 calc R U P A -1
H57B H 0.3771 0.5610 1.1407 0.143 Uiso 0.5 1 calc R U P A -1
H57C H 0.5306 0.5635 1.1576 0.143 Uiso 0.5 1 calc R U P A -1

loop_
_atom_site_aniso_label
_atom_site_aniso_U_11
_atom_site_aniso_U_22
_atom_site_aniso_U_33
_atom_site_aniso_U_23
_atom_site_aniso_U_13
_atom_site_aniso_U_12
B1 0.0232(18) 0.0320(19) 0.044(2) -0.0053(17) 0.0091(16) 0.0041(15)
P1 0.0190(4) 0.0278(4) 0.0317(4) -0.0003(3) 0.0052(3) 0.0018(3)
O1 0.0177(10) 0.0280(11) 0.0396(13) -0.0043(10) 0.0046(9) 0.0011(8)
C6 0.0227(15) 0.0285(16) 0.0318(17) -0.0027(13) 0.0074(12) -0.0020(12)
C1 0.0222(15) 0.0288(16) 0.0301(16) -0.0002(13) 0.0063(12) -0.0001(12)
C2 0.0293(17) 0.0302(17) 0.052(2) -0.0003(16) 0.0137(15) 0.0011(14)
C3 0.0320(19) 0.0339(19) 0.070(3) -0.0072(18) 0.0183(18) -0.0070(15)
C4 0.0262(17) 0.0372(19) 0.064(3) -0.0053(18) 0.0116(17) -0.0093(15)
C5 0.0223(16) 0.0365(18) 0.0409(19) -0.0010(15) 0.0122(14) -0.0039(13)
C7 0.0207(15) 0.0398(19) 0.0428(19) -0.0051(15) 0.0087(14) -0.0038(13)
C8 0.0260(17) 0.048(2) 0.060(3) -0.0123(19) 0.0032(17) -0.0033(16)
C9 0.038(2) 0.053(2) 0.058(2) 0.000(2) 0.0254(18) -0.0030(17)
C10 0.0197(15) 0.0382(18) 0.0367(18) -0.0040(15) 0.0074(13) 0.0009(13)
C11 0.0192(16) 0.048(2) 0.050(2) -0.0059(17) 0.0024(15) 0.0043(15)
C12 0.0257(17) 0.043(2) 0.055(2) -0.0011(18) 0.0024(16) 0.0108(15)
C13 0.0296(17) 0.0363(19) 0.046(2) -0.0018(16) 0.0069(15) 0.0055(14)
C14 0.0223(15) 0.0338(17) 0.0357(18) -0.0028(14) 0.0088(13) 0.0031(13)
C15 0.0176(14) 0.0352(17) 0.0314(17) -0.0007(14) 0.0066(12) 0.0041(12)
C16 0.0227(15) 0.0282(16) 0.0320(17) 0.0008(13) 0.0085(13) -0.0011(12)
C17 0.0366(18) 0.0381(19) 0.0343(19) -0.0024(15) 0.0084(15) 0.0099(15)
C18 0.046(2) 0.044(2) 0.043(2) 0.0048(17) 0.0080(17) 0.0201(18)
C19 0.0383(19) 0.0355(19) 0.053(2) -0.0018(17) 0.0161(17) 0.0118(15)
C20 0.042(2) 0.0367(19) 0.042(2) -0.0063(16) 0.0178(16) -0.0013(15)
C21 0.0309(17) 0.0339(17) 0.0331(18) -0.0004(14) 0.0079(14) -0.0003(14)
C22 0.0279(16) 0.0294(16) 0.0369(18) -0.0024(14) 0.0044(14) 0.0063(13)
C23 0.0354(18) 0.046(2) 0.039(2) -0.0024(16) 0.0096(15) 0.0014(16)
C24 0.057(3) 0.059(3) 0.040(2) 0.0018(19) 0.0157(19) 0.006(2)
C25 0.066(3) 0.054(2) 0.033(2) -0.0057(18) 0.0024(19) 0.013(2)
C26 0.045(2) 0.050(2) 0.053(3) -0.017(2) 0.0012(19) 0.0020(18)
C27 0.0384(19) 0.039(2) 0.044(2) -0.0083(16) 0.0083(16) 0.0003(16)
C28 0.0271(17) 0.0328(18) 0.047(2) -0.0050(16) -0.0039(15) 0.0010(14)
C29 0.039(2) 0.038(2) 0.057(3) -0.0030(19) -0.0046(18) -0.0035(16)
C30 0.057(3) 0.041(2) 0.079(3) 0.015(2) -0.016(2) -0.016(2)
C31 0.069(3) 0.026(2) 0.090(4) -0.010(2) -0.029(3) 0.002(2)
C32 0.068(3) 0.040(2) 0.070(3) -0.021(2) -0.017(2) 0.017(2)
C33 0.047(2) 0.038(2) 0.060(3) -0.0113(19) -0.003(2) 0.0103(18)
C34 0.0304(17) 0.0324(18) 0.0383(19) -0.0078(15) 0.0020(14) 0.0064(14)
C35 0.0363(19) 0.038(2) 0.048(2) -0.0099(17) -0.0004(17) 0.0117(16)
C36 0.047(2) 0.051(2) 0.047(2) -0.014(2) -0.012(2) 0.0147(19)
C37 0.076(3) 0.057(3) 0.032(2) -0.0113(19) -0.011(2) 0.024(2)
C38 0.079(3) 0.052(2) 0.041(2) -0.0019(19) 0.019(2) 0.005(2)
C39 0.044(2) 0.044(2) 0.037(2) -0.0082(16) 0.0036(16) 0.0031(17)
C40 0.0333(19) 0.038(2) 0.077(3) 0.015(2) 0.0131(19) -0.0012(16)
C41 0.034(2) 0.054(2) 0.063(3) 0.013(2) 0.0038(18) 0.0071(18)
F1 0.0288(11) 0.0568(14) 0.0710(16) -0.0111(12) 0.0005(11) -0.0032(10)
F2 0.0559(16) 0.091(2) 0.0672(18) -0.0298(16) -0.0286(14) 0.0210(15)
F3 0.120(3) 0.092(2) 0.0373(14) -0.0026(14) -0.0077(15) 0.029(2)
F4 0.122(3) 0.093(2) 0.0511(16) 0.0064(16) 0.0337(17) -0.013(2)
F5 0.0518(14) 0.0804(18) 0.0475(13) -0.0067(13) 0.0169(11) -0.0179(13)
F6 0.0738(18) 0.0598(16) 0.0795(19) -0.0078(14) 0.0328(15) 0.0221(14)
F7 0.118(3) 0.0597(18) 0.097(2) -0.0362(17) -0.008(2) 0.0411(18)
F8 0.127(3) 0.0256(13) 0.149(3) -0.0079(17) -0.037(3) -0.0003(16)
F9 0.102(2) 0.0591(18) 0.118(3) 0.0302(19) 0.005(2) -0.0245(17)
F10 0.0646(16) 0.0571(15) 0.0698(17) 0.0099(13) 0.0238(13) -0.0070(13)
B2 0.0239(18) 0.033(2) 0.046(2) 0.0079(17) 0.0109(16) 0.0036(15)
B3 0.033(2) 0.032(2) 0.040(2) 0.0028(17) 0.0098(17) 0.0045(16)
N1 0.0272(14) 0.0301(14) 0.0429(17) 0.0022(12) 0.0102(12) 0.0028(11)
N2 0.0335(15) 0.0372(16) 0.0456(18) 0.0038(14) 0.0083(13) 0.0055(13)
O2 0.078(2) 0.0506(18) 0.077(2) 0.0123(17) 0.0354(18) -0.0004(16)
C50 0.215(10) 0.075(4) 0.150(8) -0.024(5) 0.128(7) -0.022(5)
C51 0.107(5) 0.066(4) 0.148(7) 0.005(4) 0.078(5) -0.005(3)
C52 0.082(4) 0.088(4) 0.078(4) 0.012(3) 0.038(3) 0.014(3)
C53 0.079(5) 0.188(9) 0.108(6) -0.016(6) 0.023(4) -0.008(5)

loop_
_atom_type_symbol
_atom_type_description
_atom_type_scat_dispersion_real
_atom_type_scat_dispersion_imag
_atom_type_scat_source
C C 0.0181 0.0091 'International Tables Vol C Tables 4.2.6.8 and 6.1.1.4'
H H 0.0000 0.0000 'International Tables Vol C Tables 4.2.6.8 and 6.1.1.4'
B B 0.0090 0.0039 'International Tables Vol C Tables 4.2.6.8 and 6.1.1.4'
N N 0.0311 0.0180 'International Tables Vol C Tables 4.2.6.8 and 6.1.1.4'
F F 0.0727 0.0534 'International Tables Vol C Tables 4.2.6.8 and 6.1.1.4'
P P 0.2955 0.4335 'International Tables Vol C Tables 4.2.6.8 and 6.1.1.4'
O O 0.0492 0.0322 'International Tables Vol C Tables 4.2.6.8 and 6.1.1.4'

loop_
_geom_angle_atom_site_label_1
_geom_angle_atom_site_label_2
_geom_angle_atom_site_label_3
_geom_angle
C14 B1 C34 117.7(3)
C14 B1 C28 109.4(3)
C34 B1 C28 106.5(3)
C14 B1 H1 111.4
C34 B1 H1 106.2
C28 B1 H1 104.8
C22 P1 C1 107.25(16)
C22 P1 C16 102.26(15)
C1 P1 C16 105.38(14)
C22 P1 B2 117.59(17)
C1 P1 B2 120.17(16)
C16 P1 B2 101.65(15)
C6 O1 C15 118.1(2)
O1 C6 C5 121.7(3)
O1 C6 C1 116.9(3)
C5 C6 C1 121.4(3)
C6 C1 C2 118.8(3)
C6 C1 P1 122.1(2)
C2 C1 P1 119.1(2)
C3 C2 C1 120.7(3)
C3 C2 H2 119.7
C1 C2 H2 119.7
C4 C3 C2 119.4(3)
C4 C3 H3 120.3
C2 C3 H3 120.3
C3 C4 C5 121.8(3)
C3 C4 H4 119.1
C5 C4 H4 119.1
C4 C5 C6 117.9(3)
C4 C5 C7 122.2(3)
C6 C5 C7 119.9(3)
C10 C7 C5 108.4(3)
C10 C7 C9 107.9(3)
C5 C7 C9 108.8(3)
C10 C7 C8 111.2(3)
C5 C7 C8 111.2(3)
C9 C7 C8 109.3(3)
C7 C8 H8A 109.5
C7 C8 H8B 109.5
H8A C8 H8B 109.5
C7 C8 H8C 109.5
H8A C8 H8C 109.5
H8B C8 H8C 109.5
C7 C9 H9A 109.5
C7 C9 H9B 109.5
H9A C9 H9B 109.5
C7 C9 H9C 109.5
H9A C9 H9C 109.5
H9B C9 H9C 109.5
C11 C10 C15 117.2(3)
C11 C10 C7 121.7(3)
C15 C10 C7 120.6(3)
C12 C11 C10 120.8(3)
C12 C11 H11 119.6
C10 C11 H11 119.6
C11 C12 C13 119.3(3)
C11 C12 H12 120.3
C13 C12 H12 120.3
C12 C13 C14 123.0(3)
C12 C13 H13 118.5
C14 C13 H13 118.5
C15 C14 C13 114.7(3)
C15 C14 B1 123.9(3)
C13 C14 B1 121.3(3)
C10 C15 C14 124.3(3)
C10 C15 O1 119.7(3)
C14 C15 O1 116.0(3)
C17 C16 C21 118.4(3)
C17 C16 P1 121.6(3)
C21 C16 P1 120.0(2)
C16 C17 C18 120.2(3)
C16 C17 H17 119.9
C18 C17 H17 119.9
C19 C18 C17 120.6(4)
C19 C18 H18 119.7
C17 C18 H18 119.7
C18 C19 C20 119.9(3)
C18 C19 H19 120.1
C20 C19 H19 120.1
C19 C20 C21 120.3(3)
C19 C20 H20 119.9
C21 C20 H20 119.9
C20 C21 C16 120.5(3)
C20 C21 H21 119.7
C16 C21 H21 119.7
C23 C22 C27 118.8(3)
C23 C22 P1 120.7(3)
C27 C22 P1 119.5(3)
C24 C23 C22 120.8(4)
C24 C23 H23 119.6
C22 C23 H23 119.6
C25 C24 C23 120.0(4)
C25 C24 H24 120.0
C23 C24 H24 120.0
C24 C25 C26 120.0(4)
C24 C25 H25 120.0
C26 C25 H25 120.0
C27 C26 C25 120.2(4)
C27 C26 H26 119.9
C25 C26 H26 119.9
C26 C27 C22 120.2(4)
C26 C27 H27 119.9
C22 C27 H27 119.9
C29 C28 C33 114.3(4)
C29 C28 B1 122.5(3)
C33 C28 B1 123.1(4)
F10 C29 C28 119.8(3)
F10 C29 C30 116.1(4)
C28 C29 C30 124.0(5)
F9 C30 C31 121.2(5)
F9 C30 C29 120.1(5)
C31 C30 C29 118.7(5)
F8 C31 C32 120.9(6)
F8 C31 C30 118.7(6)
C32 C31 C30 120.4(4)
F7 C32 C31 119.9(5)
F7 C32 C33 121.0(6)
C31 C32 C33 119.0(5)
F6 C33 C32 115.8(4)
F6 C33 C28 120.6(4)
C32 C33 C28 123.5(5)
C39 C34 C35 113.6(3)
C39 C34 B1 128.3(3)
C35 C34 B1 117.8(3)
F1 C35 C36 115.6(4)
F1 C35 C34 119.8(4)
C36 C35 C34 124.7(4)
F2 C36 C37 119.5(4)
F2 C36 C35 121.1(5)
C37 C36 C35 119.3(4)
C36 C37 F3 121.1(4)
C36 C37 C38 119.5(4)
F3 C37 C38 119.4(5)
F4 C38 C37 120.4(4)
F4 C38 C39 120.0(4)
C37 C38 C39 119.6(5)
F5 C39 C34 120.5(3)
F5 C39 C38 116.1(4)
C34 C39 C38 123.4(4)
N1 C40 H40A 109.5
N1 C40 H40B 109.5
H40A C40 H40B 109.5
N1 C40 H40C 109.5
H40A C40 H40C 109.5
H40B C40 H40C 109.5
N2 C41 H41A 109.5
N2 C41 H41B 109.5
H41A C41 H41B 109.5
N2 C41 H41C 109.5
H41A C41 H41C 109.5
H41B C41 H41C 109.5
N1 B2 P1 121.0(2)
N1 B2 H211 109.6
P1 B2 H211 102.5
N1 B2 H212 108.6
P1 B2 H212 104.2
H211 B2 H212 110.6
N1 B3 N2 108.6(3)
N1 B3 H311 110.2
N2 B3 H311 109.5
N1 B3 H312 109.8
N2 B3 H312 106.6
H311 B3 H312 112.1
C40 N1 B2 106.9(3)
C40 N1 B3 112.2(3)
B2 N1 B3 112.2(3)
C40 N1 H111 108.9
B2 N1 H111 112.4
B3 N1 H111 104.3
C41 N2 B3 111.6(3)
C41 N2 H213 111.9
B3 N2 H213 117.4
C41 N2 H214 105.7
B3 N2 H214 113.1
H213 N2 H214 95.5
C51 O2 C52 113.1(5)
C51 C50 H50A 109.5
C51 C50 H50B 109.5
H50A C50 H50B 109.5
C51 C50 H50C 109.5
H50A C50 H50C 109.5
H50B C50 H50C 109.5
C50 C51 O2 110.5(6)
C50 C51 H51A 109.6
O2 C51 H51A 109.6
C50 C51 H51B 109.6
O2 C51 H51B 109.6
H51A C51 H51B 108.1
O2 C52 C53 112.5(5)
O2 C52 H52A 109.1
C53 C52 H52A 109.1
O2 C52 H52B 109.1
C53 C52 H52B 109.1
H52A C52 H52B 107.8
C52 C53 H53A 109.5
C52 C53 H53B 109.5
H53A C53 H53B 109.5
C52 C53 H53C 109.5
H53A C53 H53C 109.5
H53B C53 H53C 109.5
C55 O3 C56 112.2(17)
C55 C54 H54A 109.5
C55 C54 H54B 109.5
H54A C54 H54B 109.5
C55 C54 H54C 109.5
H54A C54 H54C 109.5
H54B C54 H54C 109.5
C54 C55 O3 104(2)
C54 C55 H55A 111.0
O3 C55 H55A 111.0
C54 C55 H55B 111.0
O3 C55 H55B 111.0
H55A C55 H55B 109.0
O3 C56 C57 116(2)
O3 C56 H56A 108.2
C57 C56 H56A 108.2
O3 C56 H56B 108.2
C57 C56 H56B 108.2
H56A C56 H56B 107.4
C56 C57 H57A 109.5
C56 C57 H57B 109.5
H57A C57 H57B 109.5
C56 C57 H57C 109.5
H57A C57 H57C 109.5
H57B C57 H57C 109.5

loop_
_geom_bond_atom_site_label_1
_geom_bond_atom_site_label_2
_geom_bond_distance
B1 C14 1.620(5)
B1 C34 1.629(6)
B1 C28 1.652(5)
B1 H1 1.0419
P1 C22 1.806(4)
P1 C1 1.815(3)
P1 C16 1.828(3)
P1 B2 1.969(4)
O1 C6 1.383(4)
O1 C15 1.408(4)
C6 C5 1.393(4)
C6 C1 1.394(4)
C1 C2 1.394(5)
C2 C3 1.381(5)
C2 H2 0.9500
C3 C4 1.378(5)
C3 H3 0.9500
C4 C5 1.391(5)
C4 H4 0.9500
C5 C7 1.520(5)
C7 C10 1.518(5)
C7 C9 1.532(5)
C7 C8 1.534(5)
C8 H8A 0.9800
C8 H8B 0.9800
C8 H8C 0.9800
C9 H9A 0.9800
C9 H9B 0.9800
C9 H9C 0.9800
C10 C11 1.393(5)
C10 C15 1.393(4)
C11 C12 1.380(6)
C11 H11 0.9500
C12 C13 1.387(5)
C12 H12 0.9500
C13 C14 1.398(5)
C13 H13 0.9500
C14 C15 1.398(5)
C16 C17 1.388(5)
C16 C21 1.398(5)
C17 C18 1.397(5)
C17 H17 0.9500
C18 C19 1.368(6)
C18 H18 0.9500
C19 C20 1.375(5)
C19 H19 0.9500
C20 C21 1.388(5)
C20 H20 0.9500
C21 H21 0.9500
C22 C23 1.383(5)
C22 C27 1.392(5)
C23 C24 1.378(5)
C23 H23 0.9500
C24 C25 1.373(6)
C24 H24 0.9500
C25 C26 1.380(7)
C25 H25 0.9500
C26 C27 1.378(6)
C26 H26 0.9500
C27 H27 0.9500
C28 C29 1.372(6)
C28 C33 1.394(6)
C29 F10 1.358(5)
C29 C30 1.387(6)
C30 F9 1.343(6)
C30 C31 1.368(8)
C31 F8 1.350(5)
C31 C32 1.365(8)
C32 F7 1.340(6)
C32 C33 1.381(6)
C33 F6 1.344(6)
C34 C39 1.380(6)
C34 C35 1.388(5)
C35 F1 1.357(5)
C35 C36 1.364(6)
C36 F2 1.341(5)
C36 C37 1.355(7)
C37 F3 1.357(5)
C37 C38 1.371(7)
C38 F4 1.353(6)
C38 C39 1.382(6)
C39 F5 1.354(5)
C40 N1 1.498(5)
C40 H40A 0.9800
C40 H40B 0.9800
C40 H40C 0.9800
C41 N2 1.488(5)
C41 H41A 0.9800
C41 H41B 0.9800
C41 H41C 0.9800
B2 N1 1.561(5)
B2 H211 1.1239
B2 H212 1.0950
B3 N1 1.567(5)
B3 N2 1.604(5)
B3 H311 1.1267
B3 H312 1.1240
N1 H111 0.9592
N2 H213 0.8982
N2 H214 0.9966
O2 C51 1.417(7)
O2 C52 1.438(7)
C50 C51 1.405(10)
C50 H50A 0.9800
C50 H50B 0.9800
C50 H50C 0.9800
C51 H51A 0.9900
C51 H51B 0.9900
C52 C53 1.438(9)
C52 H52A 0.9900
C52 H52B 0.9900
C53 H53A 0.9800
C53 H53B 0.9800
C53 H53C 0.9800
O3 C55 1.388(19)
O3 C56 1.486(19)
C54 C55 1.37(2)
C54 H54A 0.9800
C54 H54B 0.9800
C54 H54C 0.9800
C55 H55A 0.9900
C55 H55B 0.9900
C56 C57 1.513(19)
C56 H56A 0.9900
C56 H56B 0.9900
C57 H57A 0.9800
C57 H57B 0.9800
C57 H57C 0.9800
